data_2237063
loop_
_publ_author_name
'Si, Youtao'

_publ_section_title
;
 Dipyridinium
 diaquabis(pyrazole-3,5-dicarboxylato-\k^2^<i>N</i>,<i>O</i>)cuprate(II)
 dihydrate
;
_journal_coeditor_code WM2698
_journal_issue 12
_journal_name_full 'Acta Crystallographica Section E'
_journal_page_first m1497
_journal_page_last m1498
_journal_paper_doi 10.1107/S1600536812046508
_journal_volume 68
_journal_year 2012
_chemical_formula_iupac '(C5 H6 N)2 [Cu (C5 H2 N2 O4)2 (H2 O)2], 2H2 O'
_chemical_formula_moiety '2(C5 H6 N +), C10 H8 Cu N4 O10 2-, 2(H2 O)'
_chemical_formula_sum 'C20 H24 Cu N6 O12'
_chemical_formula_weight 603.99
_chemical_name_systematic
;
Dipyridinium
diaquabis(pyrazole-3,5-dicarboxylato-\k^2^<i>N</i>,<i>O</i>)cuprate(II)
dihydrate
;
_space_group_IT_number 14
_symmetry_cell_setting monoclinic
_symmetry_space_group_name_Hall '-P 2ybc'
_symmetry_space_group_name_H-M 'P 1 21/c 1'
_atom_sites_solution_hydrogens geom
_atom_sites_solution_primary direct
_atom_sites_solution_secondary difmap
_audit_creation_method SHELXL-97
_cell_angle_alpha 90.00
_cell_angle_beta 95.600(2)
_cell_angle_gamma 90.00
_cell_formula_units_Z 2
_cell_length_a 9.3531(4)
_cell_length_b 7.35210(10)
_cell_length_c 17.9903(7)
_cell_measurement_reflns_used 1917
_cell_measurement_temperature 273
_cell_measurement_theta_max 24.97
_cell_measurement_theta_min 2.19
_cell_volume 1231.20(7)
_computing_cell_refinement 'SAINT (Siemens, 1998)'
_computing_data_collection 'SMART (Siemens, 1998)'
_computing_data_reduction 'SAINT (Siemens, 1998)'
_computing_molecular_graphics 'Wingx (Farrugia, 2012)'
_computing_publication_material 'publCIF (Westrip, 2010)'
_computing_structure_refinement 'SHELXL97 (Sheldrick, 2008)'
_computing_structure_solution 'SHELXS97 (Sheldrick, 2008)'
_diffrn_ambient_temperature 273(2)
_diffrn_measured_fraction_theta_full 0.976
_diffrn_measured_fraction_theta_max 0.976
_diffrn_measurement_device_type 'Bruker SMART CCD'
_diffrn_measurement_method 'phi and omega scans'
_diffrn_radiation_monochromator graphite
_diffrn_radiation_source 'fine-focus sealed tube'
_diffrn_radiation_type MoK\a
_diffrn_radiation_wavelength 0.71073
_diffrn_reflns_av_R_equivalents 0.0381
_diffrn_reflns_av_sigmaI/netI 0.0453
_diffrn_reflns_limit_h_max 9
_diffrn_reflns_limit_h_min -11
_diffrn_reflns_limit_k_max 7
_diffrn_reflns_limit_k_min -8
_diffrn_reflns_limit_l_max 10
_diffrn_reflns_limit_l_min -21
_diffrn_reflns_number 3386
_diffrn_reflns_theta_full 24.97
_diffrn_reflns_theta_max 24.97
_diffrn_reflns_theta_min 2.19
_exptl_absorpt_coefficient_mu 0.964
_exptl_absorpt_correction_T_max 0.9444
_exptl_absorpt_correction_T_min 0.7353
_exptl_absorpt_correction_type multi-scan
_exptl_absorpt_process_details '(<i>SADABS</i>; Sheldrick, 1996)'
_exptl_crystal_colour blue
_exptl_crystal_density_diffrn 1.629
_exptl_crystal_density_method 'not measured'
_exptl_crystal_description prism
_exptl_crystal_F_000 622
_exptl_crystal_size_max 0.34
_exptl_crystal_size_mid 0.18
_exptl_crystal_size_min 0.06
_refine_diff_density_max 0.504
_refine_diff_density_min -0.413
_refine_ls_extinction_method none
_refine_ls_goodness_of_fit_ref 1.264
_refine_ls_hydrogen_treatment mixed
_refine_ls_matrix_type full
_refine_ls_number_parameters 193
_refine_ls_number_reflns 2106
_refine_ls_number_restraints 5
_refine_ls_restrained_S_all 1.262
_refine_ls_R_factor_all 0.0910
_refine_ls_R_factor_gt 0.0754
_refine_ls_shift/su_max 0.000
_refine_ls_shift/su_mean 0.000
_refine_ls_structure_factor_coef Fsqd
_refine_ls_weighting_details 'calc w=1/[\s^2^(Fo^2^)+(0.0117P)^2^+6.7689P] where P=(Fo^2^+2Fc^2^)/3'
_refine_ls_weighting_scheme calc
_refine_ls_wR_factor_gt 0.1464
_refine_ls_wR_factor_ref 0.1543
_reflns_number_gt 1802
_reflns_number_total 2106
_reflns_threshold_expression I>2sigma(I)
_cod_data_source_file wm2698.cif
_cod_data_source_block I
_cod_original_sg_symbol_H-M 'P 21/c'
_cod_database_code 2237063
_cod_database_fobs_code 2237063

loop_
_symmetry_equiv_pos_as_xyz
'x, y, z'
'-x, y+1/2, -z+1/2'
'-x, -y, -z'
'x, -y-1/2, z-1/2'

loop_
_atom_site_type_symbol
_atom_site_label
_atom_site_fract_x
_atom_site_fract_y
_atom_site_fract_z
_atom_site_U_iso_or_equiv
_atom_site_adp_type
_atom_site_calc_flag
_atom_site_refinement_flags
_atom_site_occupancy
_atom_site_symmetry_multiplicity
Cu Cu1 0.5000 0.5000 0.5000 0.0307(3) Uani d S 1 2
O O1 0.3159(5) 1.0520(5) 0.7574(2) 0.0340(10) Uani d . 1 1
O O3 0.7070(4) 0.9725(6) 0.5173(2) 0.0334(10) Uani d . 1 1
N N1 0.3911(5) 0.6681(6) 0.6461(2) 0.0253(11) Uani d . 1 1
H H1 0.3367 0.5826 0.6599 0.030 Uiso calc R 1 1
O O4 0.6331(4) 0.6957(5) 0.4799(2) 0.0303(10) Uani d . 1 1
N N2 0.4725(5) 0.6559(6) 0.5890(2) 0.0250(10) Uani d . 1 1
C C2 0.4060(6) 0.8331(8) 0.6791(3) 0.0238(12) Uani d . 1 1
O O2 0.2622(5) 0.7604(6) 0.7754(2) 0.0405(11) Uani d . 1 1
C C1 0.3205(6) 0.8838(8) 0.7425(3) 0.0265(13) Uani d . 1 1
C C4 0.5402(6) 0.8162(7) 0.5856(3) 0.0220(12) Uani d . 1 1
O O5 0.2915(6) 0.6726(6) 0.4319(3) 0.0425(11) Uani d D 1 1
H H3A 0.290(8) 0.779(4) 0.444(4) 0.051 Uiso d D 1 1
H H3B 0.287(8) 0.679(10) 0.3864(12) 0.051 Uiso d D 1 1
C C5 0.6349(6) 0.8345(7) 0.5240(3) 0.0221(12) Uani d . 1 1
C C3 0.5020(6) 0.9310(8) 0.6420(3) 0.0270(13) Uani d . 1 1
H H2 0.5345 1.0487 0.6523 0.032 Uiso calc R 1 1
O O6 0.7456(6) 0.6665(6) 0.3457(3) 0.0482(13) Uani d D 1 1
H H4A 0.719(8) 0.703(10) 0.385(2) 0.058 Uiso d D 1 1
H H4B 0.709(8) 0.739(9) 0.315(3) 0.058 Uiso d D 1 1
N N3 1.1229(6) 0.2882(8) 0.3354(3) 0.0381(13) Uani d D 1 1
H H5 1.185(6) 0.350(8) 0.313(3) 0.046 Uiso d D 1 1
C C9 1.0145(7) 0.0054(11) 0.3514(4) 0.0479(17) Uani d . 1 1
H H9 1.0028 -0.1166 0.3385 0.057 Uiso calc R 1 1
C C10 1.1080(7) 0.1140(9) 0.3174(4) 0.0408(16) Uani d . 1 1
H H10 1.1615 0.0649 0.2814 0.049 Uiso calc R 1 1
C C7 0.9545(8) 0.2621(13) 0.4227(4) 0.056(2) Uani d . 1 1
H H7 0.9016 0.3144 0.4583 0.067 Uiso calc R 1 1
C C8 0.9389(7) 0.0817(11) 0.4047(4) 0.0496(19) Uani d . 1 1
H H8 0.8760 0.0102 0.4291 0.059 Uiso calc R 1 1
C C6 1.0501(8) 0.3639(11) 0.3870(4) 0.0512(19) Uani d . 1 1
H H6 1.0637 0.4862 0.3989 0.061 Uiso calc R 1 1

loop_
_atom_site_aniso_label
_atom_site_aniso_U_11
_atom_site_aniso_U_22
_atom_site_aniso_U_33
_atom_site_aniso_U_12
_atom_site_aniso_U_13
_atom_site_aniso_U_23
Cu1 0.0437(6) 0.0249(5) 0.0268(5) -0.0106(5) 0.0198(4) -0.0103(5)
O1 0.042(3) 0.029(2) 0.033(2) 0.0026(19) 0.018(2) -0.0069(18)
O3 0.038(2) 0.031(2) 0.034(2) -0.009(2) 0.0175(19) -0.0081(19)
N1 0.030(3) 0.024(2) 0.024(2) -0.001(2) 0.013(2) -0.002(2)
O4 0.040(2) 0.027(2) 0.027(2) -0.0115(18) 0.0212(19) -0.0082(17)
N2 0.031(3) 0.024(2) 0.021(2) -0.001(2) 0.012(2) -0.001(2)
C2 0.027(3) 0.027(3) 0.018(3) 0.002(2) 0.004(2) -0.003(2)
O2 0.059(3) 0.034(2) 0.032(2) -0.004(2) 0.024(2) 0.002(2)
C1 0.027(3) 0.034(3) 0.020(3) 0.008(3) 0.004(2) -0.007(3)
C4 0.026(3) 0.021(3) 0.019(3) -0.004(2) 0.004(2) -0.005(2)
O5 0.068(3) 0.030(2) 0.030(2) -0.004(2) 0.006(2) -0.002(2)
C5 0.021(3) 0.025(3) 0.021(3) -0.001(2) 0.003(2) -0.001(2)
C3 0.028(3) 0.025(3) 0.029(3) -0.004(2) 0.009(3) -0.004(2)
O6 0.078(4) 0.030(3) 0.042(3) -0.004(2) 0.037(3) -0.005(2)
N3 0.037(3) 0.046(3) 0.033(3) -0.009(3) 0.012(2) 0.009(3)
C9 0.045(4) 0.049(4) 0.050(4) -0.009(4) 0.002(3) 0.012(4)
C10 0.042(4) 0.046(4) 0.035(4) 0.000(3) 0.008(3) 0.001(3)
C7 0.039(4) 0.092(6) 0.040(4) -0.002(4) 0.019(3) -0.016(4)
C8 0.037(4) 0.076(5) 0.035(4) -0.020(4) 0.000(3) 0.018(4)
C6 0.051(4) 0.051(4) 0.054(4) -0.006(4) 0.018(4) -0.013(4)

loop_
_atom_type_symbol
_atom_type_description
_atom_type_scat_dispersion_real
_atom_type_scat_dispersion_imag
_atom_type_scat_source
C C 0.0033 0.0016 'International Tables Vol C Tables 4.2.6.8 and 6.1.1.4'
H H 0.0000 0.0000 'International Tables Vol C Tables 4.2.6.8 and 6.1.1.4'
N N 0.0061 0.0033 'International Tables Vol C Tables 4.2.6.8 and 6.1.1.4'
O O 0.0106 0.0060 'International Tables Vol C Tables 4.2.6.8 and 6.1.1.4'
Cu Cu 0.3201 1.2651 'International Tables Vol C Tables 4.2.6.8 and 6.1.1.4'

loop_
_geom_angle_atom_site_label_1
_geom_angle_atom_site_label_2
_geom_angle_atom_site_label_3
_geom_angle_site_symmetry_1
_geom_angle_site_symmetry_3
_geom_angle
_geom_angle_publ_flag
O4 Cu1 O4 . 3_666 179.9990(10) ?
O4 Cu1 N2 . . 81.99(16) yes
O4 Cu1 N2 3_666 . 98.01(16) ?
O4 Cu1 N2 . 3_666 98.01(16) ?
O4 Cu1 N2 3_666 3_666 81.99(16) ?
N2 Cu1 N2 . 3_666 179.9990(10) ?
O4 Cu1 O5 . . 90.92(17) yes
O4 Cu1 O5 3_666 . 89.08(17) ?
N2 Cu1 O5 . . 86.97(17) yes
N2 Cu1 O5 3_666 . 93.03(17) ?
N2 N1 C2 . . 110.8(4) ?
N2 N1 H1 . . 124.6 ?
C2 N1 H1 . . 124.6 ?
C5 O4 Cu1 . . 116.0(3) ?
N1 N2 C4 . . 106.3(4) ?
N1 N2 Cu1 . . 141.0(4) ?
C4 N2 Cu1 . . 111.6(3) ?
N1 C2 C3 . . 107.6(5) ?
N1 C2 C1 . . 121.1(5) ?
C3 C2 C1 . . 131.3(5) ?
O2 C1 O1 . . 126.0(5) ?
O2 C1 C2 . . 118.2(5) ?
O1 C1 C2 . . 115.8(5) ?
N2 C4 C3 . . 110.1(5) ?
N2 C4 C5 . . 115.5(4) ?
C3 C4 C5 . . 134.4(5) ?
H3A O5 H3B . . 102(7) ?
O3 C5 O4 . . 124.5(5) ?
O3 C5 C4 . . 121.2(5) ?
O4 C5 C4 . . 114.3(5) ?
C2 C3 C4 . . 105.2(5) ?
C2 C3 H2 . . 127.4 ?
C4 C3 H2 . . 127.4 ?
H4A O6 H4B . . 103(7) ?
C10 N3 C6 . . 121.9(6) ?
C10 N3 H5 . . 117(5) ?
C6 N3 H5 . . 121(5) ?
C8 C9 C10 . . 118.0(7) ?
C8 C9 H9 . . 121.0 ?
C10 C9 H9 . . 121.0 ?
N3 C10 C9 . . 120.7(7) ?
N3 C10 H10 . . 119.6 ?
C9 C10 H10 . . 119.6 ?
C8 C7 C6 . . 118.5(7) ?
C8 C7 H7 . . 120.8 ?
C6 C7 H7 . . 120.8 ?
C9 C8 C7 . . 120.8(7) ?
C9 C8 H8 . . 119.6 ?
C7 C8 H8 . . 119.6 ?
N3 C6 C7 . . 120.1(7) ?
N3 C6 H6 . . 120.0 ?
C7 C6 H6 . . 120.0 ?

loop_
_geom_bond_atom_site_label_1
_geom_bond_atom_site_label_2
_geom_bond_site_symmetry_2
_geom_bond_distance
_geom_bond_publ_flag
Cu1 O4 . 1.959(4) yes
Cu1 O4 3_666 1.959(4) ?
Cu1 N2 . 2.006(4) yes
Cu1 N2 3_666 2.006(4) ?
Cu1 O5 . 2.539(5) yes
Cu1 O5 3_666 2.539(5) ?
O1 C1 . 1.267(7) ?
O3 C5 . 1.230(6) ?
N1 N2 . 1.341(6) ?
N1 C2 . 1.351(7) ?
N1 H1 . 0.8600 ?
O4 C5 . 1.292(6) ?
N2 C4 . 1.342(7) ?
C2 C3 . 1.374(8) ?
C2 C1 . 1.502(7) ?
O2 C1 . 1.239(7) ?
C4 C3 . 1.393(7) ?
C4 C5 . 1.491(7) ?
O5 H3A . 0.82(2) ?
O5 H3B . 0.82(2) ?
C3 H2 . 0.9300 ?
O6 H4A . 0.82(2) ?
O6 H4B . 0.82(2) ?
N3 C10 . 1.325(9) ?
N3 C6 . 1.325(8) ?
N3 H5 . 0.87(2) ?
C9 C8 . 1.367(10) ?
C9 C10 . 1.371(9) ?
C9 H9 . 0.9300 ?
C10 H10 . 0.9300 ?
C7 C8 . 1.369(11) ?
C7 C6 . 1.373(10) ?
C7 H7 . 0.9300 ?
C8 H8 . 0.9300 ?
C6 H6 . 0.9300 ?

loop_
_geom_hbond_atom_site_label_D
_geom_hbond_atom_site_label_H
_geom_hbond_atom_site_label_A
_geom_hbond_site_symmetry_A
_geom_hbond_distance_DH
_geom_hbond_distance_HA
_geom_hbond_distance_DA
_geom_hbond_angle_DHA
_geom_hbond_publ_flag
N1 H1 O6 3_666 0.860 1.986 2.783(6) 154 yes
O5 H3A O3 3_676 0.81(4) 1.95(4) 2.764(6) 175(8) yes
O5 H3B O2 4_575 0.82(2) 2.04(3) 2.845(6) 170(7) yes
O6 H4A O4 1_555 0.82(5) 1.96(5) 2.735(7) 159(7) yes
O6 H4B O1 3_676 0.82(6) 2.01(6) 2.801(6) 162(7) yes
N3 H5 O1 4_675 0.87(6) 1.81(6) 2.665(7) 171(6) yes
C6 H6 O5 1_655 0.93 2.55 3.247(9) 132 yes
C8 H8 O3 1_545 0.93 2.36 3.211(8) 151 yes
C10 H10 O2 4_665 0.93 2.58 3.231(8) 128 yes

loop_
_geom_torsion_atom_site_label_1
_geom_torsion_atom_site_label_2
_geom_torsion_atom_site_label_3
_geom_torsion_atom_site_label_4
_geom_torsion_site_symmetry_1
_geom_torsion
N2 Cu1 O4 C5 . -5.9(4)
N2 Cu1 O4 C5 3_666 174.1(4)
C2 N1 N2 C4 . -0.1(6)
C2 N1 N2 Cu1 . -166.3(5)
O4 Cu1 N2 N1 . 173.2(6)
O4 Cu1 N2 N1 3_666 -6.8(6)
O4 Cu1 N2 C4 . 7.4(4)
O4 Cu1 N2 C4 3_666 -172.6(4)
N2 N1 C2 C3 . -0.5(6)
N2 N1 C2 C1 . 177.2(5)
N1 C2 C1 O2 . 16.6(8)
C3 C2 C1 O2 . -166.4(6)
N1 C2 C1 O1 . -163.7(5)
C3 C2 C1 O1 . 13.3(9)
N1 N2 C4 C3 . 0.6(6)
Cu1 N2 C4 C3 . 171.3(4)
N1 N2 C4 C5 . -178.5(5)
Cu1 N2 C4 C5 . -7.8(6)
Cu1 O4 C5 O3 . -176.5(4)
Cu1 O4 C5 C4 . 3.3(6)
N2 C4 C5 O3 . -176.9(5)
C3 C4 C5 O3 . 4.2(10)
N2 C4 C5 O4 . 3.3(7)
C3 C4 C5 O4 . -175.6(6)
N1 C2 C3 C4 . 0.8(6)
C1 C2 C3 C4 . -176.5(6)
N2 C4 C3 C2 . -0.9(7)
C5 C4 C3 C2 . 178.0(6)
C6 N3 C10 C9 . 0.7(11)
C8 C9 C10 N3 . -0.8(10)
C10 C9 C8 C7 . 1.1(11)
C6 C7 C8 C9 . -1.3(11)
C10 N3 C6 C7 . -0.9(11)
C8 C7 C6 N3 . 1.1(12)
